data_4125333
loop_
_publ_author_name
'Yao, Xiao-Nan'
'Du, Jing-Zhen'
'Zhang, Yi-Quan'
'Leng, Xue-Bing'
'Yang, Mu-Wen'
'Jiang, Shang-Da'
'Wang, Zhen-Xing'
'Ouyang, Zhong-Wen'
'Deng, Liang'
'Wang, Bing-Wu'
'Gao, Song'

_publ_section_title
;
 Two-Coordinate Co(II) Imido Complexes as Outstanding Single-Molecule
 Magnets.
;
_journal_issue 1
_journal_name_full 'Journal of the American Chemical Society'
_journal_page_first 373
_journal_page_last 380
_journal_paper_doi 10.1021/jacs.6b11043
_journal_volume 139
_journal_year 2017
_chemical_formula_moiety '2(C27.5 H33.5 Co0.5 N1.5)'
_chemical_formula_sum 'C55 H67 Co N3'
_chemical_formula_weight 829.04
_chemical_name_systematic
;
 ?
;
_space_group_crystal_system monoclinic
_space_group_IT_number 11
_space_group_name_Hall '-P 2yb'
_space_group_name_H-M_alt 'P 1 21/m 1'
_symmetry_space_group_name_Hall '-P 2yb'
_symmetry_space_group_name_H-M 'P 1 21/m 1'
_atom_sites_solution_hydrogens mixed
_atom_sites_solution_primary direct
_audit_creation_date 2015-01-26
_audit_creation_method
;
Olex2 1.2
(compiled 2014.07.22 svn.r2960 for OlexSys, GUI svn.r4862)
;
_cell_angle_alpha 90
_cell_angle_beta 94.911(2)
_cell_angle_gamma 90
_cell_formula_units_Z 4
_cell_length_a 12.2364(13)
_cell_length_b 16.4272(17)
_cell_length_c 24.439(3)
_cell_measurement_reflns_used 3477
_cell_measurement_temperature 130
_cell_measurement_theta_max 21.10
_cell_measurement_theta_min 2.29
_cell_volume 4894.4(9)
_computing_cell_refinement 'SAINT v7.68A (Bruker, 2009)'
_computing_data_reduction 'SAINT v7.68A (Bruker, 2009)'
_computing_molecular_graphics 'Olex2 (Dolomanov et al., 2009)'
_computing_publication_material 'Olex2 (Dolomanov et al., 2009)'
_computing_structure_refinement 'XL (Sheldrick, 2008)'
_computing_structure_solution 'ShelXS (Sheldrick, 2008)'
_diffrn_ambient_temperature 130
_diffrn_measured_fraction_theta_full 1.000
_diffrn_measured_fraction_theta_max 0.996
_diffrn_measurement_device_type 'Bruker APEX-II CCD'
_diffrn_measurement_method '\f and \w scans'
_diffrn_radiation_monochromator graphite
_diffrn_radiation_type MoK\a
_diffrn_radiation_wavelength 0.71073
_diffrn_reflns_av_R_equivalents 0.0961
_diffrn_reflns_av_unetI/netI 0.1019
_diffrn_reflns_Laue_measured_fraction_full 1.000
_diffrn_reflns_Laue_measured_fraction_max 0.996
_diffrn_reflns_limit_h_max 14
_diffrn_reflns_limit_h_min -15
_diffrn_reflns_limit_k_max 21
_diffrn_reflns_limit_k_min -19
_diffrn_reflns_limit_l_max 31
_diffrn_reflns_limit_l_min -31
_diffrn_reflns_number 40285
_diffrn_reflns_point_group_measured_fraction_full 1.000
_diffrn_reflns_point_group_measured_fraction_max 0.996
_diffrn_reflns_theta_full 26.000
_diffrn_reflns_theta_max 27.560
_diffrn_reflns_theta_min 0.836
_diffrn_standards_number 0
_exptl_absorpt_coefficient_mu 0.388
_exptl_absorpt_correction_T_max 0.7456
_exptl_absorpt_correction_T_min 0.6229
_exptl_absorpt_correction_type multi-scan
_exptl_absorpt_process_details
;
SADABS-2008/1 (Bruker,2008) was used for absorption correction.
wR2(int) was 0.0694 before and 0.0514 after correction.
The Ratio of minimum to maximum transmission is 0.8354.
The \l/2 correction factor is 0.0015.
;
_exptl_crystal_colour brown
_exptl_crystal_colour_primary brown
_exptl_crystal_density_diffrn 1.125
_exptl_crystal_description block
_exptl_crystal_F_000 1780
_exptl_crystal_size_max 0.2
_exptl_crystal_size_mid 0.12
_exptl_crystal_size_min 0.06
_refine_diff_density_max 0.650
_refine_diff_density_min -0.526
_refine_diff_density_rms 0.059
_refine_ls_extinction_method none
_refine_ls_goodness_of_fit_ref 1.003
_refine_ls_hydrogen_treatment constr
_refine_ls_matrix_type full
_refine_ls_number_parameters 607
_refine_ls_number_reflns 11675
_refine_ls_number_restraints 112
_refine_ls_restrained_S_all 1.047
_refine_ls_R_factor_all 0.1431
_refine_ls_R_factor_gt 0.0560
_refine_ls_shift/su_max 0.062
_refine_ls_shift/su_mean 0.001
_refine_ls_structure_factor_coef Fsqd
_refine_ls_weighting_details 'w=1/[\s^2^(Fo^2^)+(0.0652P)^2^] where P=(Fo^2^+2Fc^2^)/3'
_refine_ls_weighting_scheme calc
_refine_ls_wR_factor_gt 0.1182
_refine_ls_wR_factor_ref 0.1531
_reflns_Friedel_coverage 0.000
_reflns_number_gt 6027
_reflns_number_total 11675
_reflns_threshold_expression 'I > 2\s(I)'
_cod_data_source_file ja6b11043_si_002.cif
_cod_data_source_block 2
_cod_depositor_comments 'Adding full bibliography for 4125333--4125335.cif.'
_cod_database_code 4125333
_shelxl_version_number 2014-3
_shelx_space_group_comment
;
The symmetry employed for this shelxl refinement is uniquely defined
by the following loop, which should always be used as a source of
symmetry information in preference to the above space-group names.
They are only intended as comments.
;
_shelx_estimated_absorpt_t_max 0.977
_shelx_estimated_absorpt_t_min 0.926
_olex2_refinement_description
;
1. Fixed Uiso
 At 1.2 times of:
  All C(H) groups, All C(H,H) groups, All C(H,H,H,H) groups
 At 1.5 times of:
  All C(H,H,H) groups
2. Restrained distances
 C38-C39 = C4-C5 = C4-C5' = C37-C38
 1.52 with sigma of 0.01
3. Uiso/Uaniso restraints and constraints
C4 \\sim C5 \\sim C5': within 1.7A with sigma of 0.005 and sigma for terminal
atoms of 0.01
C61 \\sim C62 \\sim C63 \\sim C64 \\sim C65 \\sim C66 \\sim C67: within 1.7A
with sigma of 0.005 and sigma for terminal atoms of 0.01
C49 \\sim C50 \\sim C51 \\sim C52 \\sim C53 \\sim C54 \\sim C55: within 1.7A
with sigma of 0.005 and sigma for terminal atoms of 0.01
Uanis(C55) \\sim Ueq: with sigma of 0.005 and sigma for terminal atoms of 0.01
Uanis(C67) \\sim Ueq: with sigma of 0.005 and sigma for terminal atoms of 0.01
Uanis(C38) \\sim Ueq: with sigma of 0.005 and sigma for terminal atoms of 0.01
4. Others
 Fixed Sof: H37A(0.5) H37B(0.5) H38A(0.5) H38B(0.5) C39(0.5) H39A(0.5)
 H39B(0.5) H40A(0.5) H40B(0.5) H4AA(0.5) H4AB(0.5) H4BC(0.5) H4BD(0.5) C5(0.5)
 H5A(0.5) H5B(0.5) C5'(0.5) H5'A(0.5) H5'B(0.5) H28A(0.5) H28B(0.5) H28C(0.5)
 H34A(0.5) H34B(0.5) H34C(0.5)
5.a Riding coordinates:
 C38(H38A,H38B), C39(H39A,H39B), C40(H40A,H40B)
5.b Ternary CH refined with riding coordinates:
 C46(H46), C53(H53), C12(H12), C15(H15)
5.c Secondary CH2 refined with riding coordinates:
 C37(H37A,H37B), C4(H4AA,H4AB), C4(H4BC,H4BD), C5(H5A,H5B), C5'(H5'A,H5'B)
5.d Aromatic/amide H refined with riding coordinates:
 C44(H44), C45(H45), C51(H51), C52(H52), C58(H58), C59(H59), C62(H62),
 C64(H64), C8(H8), C9(H9), C10(H10), C20(H20), C21(H21), C22(H22), C26(H26),
 C32(H32)
5.e Idealised Me refined as rotating group:
 C47(H47A,H47B,H47C), C48(H48A,H48B,H48C), C54(H54A,H54B,H54C), C55(H55A,H55B,
 H55C), C66(H66A,H66B,H66C), C67(H67A,H67B,H67C), C68(H68A,H68B,H68C), C13(H13A,
 H13B,H13C), C14(H14A,H14B,H14C), C16(H16A,H16B,H16C), C17(H17A,H17B,H17C),
 C28(H28A,H28B,H28C), C29(H29A,H29B,H29C), C34(H34A,H34B,H34C), C35(H35A,H35B,
 H35C)
;
_olex2_submission_special_instructions 'No special instructions were received'

loop_
_space_group_symop_operation_xyz
'x, y, z'
'-x, y+1/2, -z'
'-x, -y, -z'
'x, -y-1/2, z'

loop_
_atom_site_label
_atom_site_type_symbol
_atom_site_fract_x
_atom_site_fract_y
_atom_site_fract_z
_atom_site_U_iso_or_equiv
_atom_site_adp_type
_atom_site_occupancy
_atom_site_site_symmetry_order
_atom_site_calc_flag
_atom_site_refinement_flags_posn
_atom_site_refinement_flags_adp
_atom_site_refinement_flags_occupancy
_atom_site_disorder_assembly
_atom_site_disorder_group
Co2 Co 0.73913(5) 0.7500 -0.12163(2) 0.03192(16) Uani 1 2 d S T P . .
N2 N 0.8589(3) 0.7500 -0.15031(14) 0.0326(8) Uani 1 2 d S T P . .
N4 N 0.4974(3) 0.7500 -0.11333(13) 0.0267(8) Uani 1 2 d S T P . .
N5 N 0.5825(3) 0.7500 -0.03330(14) 0.0328(8) Uani 1 2 d S T P . .
C2 C 0.6003(3) 0.7500 -0.08721(16) 0.0277(9) Uani 1 2 d S T P . .
C36 C 0.4177(3) 0.7500 -0.07608(17) 0.0307(9) Uani 1 2 d S T P . .
C37 C 0.2972(3) 0.7500 -0.08817(18) 0.0427(12) Uani 1 2 d DS T P . .
H37A H 0.2738 0.7011 -0.1098 0.051 Uiso 0.5 1 calc R . . . .
H37B H 0.2738 0.7989 -0.1098 0.051 Uiso 0.5 1 calc R . . . .
C38 C 0.2465(5) 0.7500 -0.0342(2) 0.092(2) Uani 1 2 d DS TU P . .
H38A H 0.2240 0.6950 -0.0279 0.110 Uiso 0.5 1 d R . . . .
H38B H 0.1806 0.7817 -0.0400 0.110 Uiso 0.5 1 d R . . . .
C39 C 0.3009(5) 0.7773(4) 0.0152(2) 0.048(2) Uani 0.5 1 d D . . . .
H39A H 0.2605 0.7594 0.0449 0.058 Uiso 0.5 1 d R . . . .
H39B H 0.2994 0.8357 0.0150 0.058 Uiso 0.5 1 d R . . . .
C40 C 0.4199(4) 0.7500 0.02695(19) 0.0465(12) Uani 1 2 d S T P . .
H40A H 0.4229 0.6965 0.0427 0.056 Uiso 0.5 1 d R . . . .
H40B H 0.4585 0.7868 0.0523 0.056 Uiso 0.5 1 d R . . . .
C41 C 0.4714(3) 0.7500 -0.02589(17) 0.0349(10) Uani 1 2 d S T P . .
C42 C 0.4806(3) 0.7500 -0.17251(16) 0.0297(9) Uani 1 2 d S T P . .
C43 C 0.4750(2) 0.82434(19) -0.19956(12) 0.0361(7) Uani 1 1 d . . . . .
C44 C 0.4703(3) 0.8224(2) -0.25684(13) 0.0513(9) Uani 1 1 d . . . . .
H44 H 0.4675 0.8721 -0.2767 0.062 Uiso 1 1 calc R . . . .
C45 C 0.4698(5) 0.7500 -0.2852(2) 0.0585(15) Uani 1 2 d S T P . .
H45 H 0.4690 0.7500 -0.3241 0.070 Uiso 1 2 calc RS T P . .
C46 C 0.4736(3) 0.90420(18) -0.16916(13) 0.0391(8) Uani 1 1 d . . . . .
H46 H 0.4718 0.8917 -0.1292 0.047 Uiso 1 1 calc R . . . .
C47 C 0.5773(3) 0.9539(2) -0.17602(16) 0.0553(10) Uani 1 1 d . . . . .
H47A H 0.6420 0.9216 -0.1636 0.083 Uiso 1 1 calc GR . . . .
H47B H 0.5760 1.0037 -0.1541 0.083 Uiso 1 1 calc GR . . . .
H47C H 0.5802 0.9682 -0.2148 0.083 Uiso 1 1 calc GR . . . .
C48 C 0.3697(3) 0.9517(2) -0.18757(16) 0.0527(10) Uani 1 1 d . . . . .
H48A H 0.3692 0.9645 -0.2268 0.079 Uiso 1 1 calc GR . . . .
H48B H 0.3680 1.0023 -0.1665 0.079 Uiso 1 1 calc GR . . . .
H48C H 0.3052 0.9187 -0.1813 0.079 Uiso 1 1 calc GR . . . .
C49 C 0.6697(4) 0.7500 0.01063(19) 0.0501(12) Uani 1 2 d S T P . .
C50 C 0.7083(3) 0.8248(3) 0.03047(15) 0.0640(10) Uani 1 1 d . . . . .
C51 C 0.7928(3) 0.8230(4) 0.07358(17) 0.0861(13) Uani 1 1 d . . . . .
H51 H 0.8228 0.8723 0.0886 0.103 Uiso 1 1 calc R . . . .
C52 C 0.8308(5) 0.7500 0.0933(3) 0.096(2) Uani 1 2 d S T P . .
H52 H 0.8871 0.7500 0.1226 0.115 Uiso 1 2 calc RS T P . .
C53 C 0.6670(3) 0.9045(3) 0.00626(17) 0.0695(11) Uani 1 1 d . . . . .
H53 H 0.6014 0.8925 -0.0197 0.083 Uiso 1 1 calc R . . . .
C54 C 0.7536(4) 0.9438(3) -0.02699(19) 0.0890(15) Uani 1 1 d . . . . .
H54A H 0.8203 0.9542 -0.0029 0.133 Uiso 1 1 calc GR . . . .
H54B H 0.7252 0.9953 -0.0427 0.133 Uiso 1 1 calc GR . . . .
H54C H 0.7706 0.9071 -0.0567 0.133 Uiso 1 1 calc GR . . . .
C55 C 0.6312(4) 0.9646(3) 0.0494(2) 0.0959(16) Uani 1 1 d . U . . .
H55A H 0.5743 0.9394 0.0697 0.144 Uiso 1 1 calc GR . . . .
H55B H 0.6020 1.0140 0.0311 0.144 Uiso 1 1 calc GR . . . .
H55C H 0.6944 0.9787 0.0750 0.144 Uiso 1 1 calc GR . . . .
C56 C 0.9523(3) 0.7500 -0.17503(17) 0.0275(9) Uani 1 2 d S T P . .
C57 C 1.0040(2) 0.82418(17) -0.18860(12) 0.0318(7) Uani 1 1 d . . . . .
C58 C 1.1017(2) 0.82242(18) -0.21356(12) 0.0324(7) Uani 1 1 d . . . . .
H58 H 1.1347 0.8724 -0.2227 0.039 Uiso 1 1 calc R . . . .
C59 C 1.1526(3) 0.7500 -0.22560(17) 0.0312(10) Uani 1 2 d S T P . .
H59 H 1.2205 0.7500 -0.2417 0.037 Uiso 1 2 calc RS T P . .
C60 C 0.9515(2) 0.90398(17) -0.17724(14) 0.0368(8) Uani 1 1 d . . . . .
C61 C 0.9773(3) 0.9432(2) -0.12763(16) 0.0511(9) Uani 1 1 d . . . . .
C62 C 0.9316(3) 1.0204(2) -0.11911(19) 0.0662(10) Uani 1 1 d . . . . .
H62 H 0.9493 1.0479 -0.0853 0.079 Uiso 1 1 calc R . . . .
C63 C 0.8613(3) 1.0567(2) -0.1591(2) 0.0689(10) Uani 1 1 d . . . . .
C64 C 0.8354(3) 1.0165(2) -0.20723(19) 0.0610(10) Uani 1 1 d . . . . .
H64 H 0.7868 1.0415 -0.2346 0.073 Uiso 1 1 calc R . . . .
C65 C 0.8778(3) 0.94015(19) -0.21746(16) 0.0486(9) Uani 1 1 d . . . . .
C66 C 0.8446(3) 0.8966(2) -0.27013(16) 0.0614(11) Uani 1 1 d . . . . .
H66A H 0.9099 0.8851 -0.2894 0.092 Uiso 1 1 calc GR . . . .
H66B H 0.7941 0.9308 -0.2933 0.092 Uiso 1 1 calc GR . . . .
H66C H 0.8082 0.8453 -0.2621 0.092 Uiso 1 1 calc GR . . . .
C67 C 0.8145(4) 1.1406(2) -0.1483(2) 0.1069(17) Uani 1 1 d . U . . .
H67A H 0.7631 1.1364 -0.1198 0.160 Uiso 1 1 calc GR . . . .
H67B H 0.7759 1.1616 -0.1822 0.160 Uiso 1 1 calc GR . . . .
H67C H 0.8743 1.1777 -0.1360 0.160 Uiso 1 1 calc GR . . . .
C68 C 1.0509(3) 0.9037(3) -0.08282(17) 0.0715(12) Uani 1 1 d . . . . .
H68A H 1.0212 0.8503 -0.0742 0.107 Uiso 1 1 calc GR . . . .
H68B H 1.0549 0.9381 -0.0499 0.107 Uiso 1 1 calc GR . . . .
H68C H 1.1245 0.8970 -0.0951 0.107 Uiso 1 1 calc GR . . . .
Co1 Co 0.79767(4) 0.7500 0.41224(2) 0.02985(16) Uani 1 2 d S T P . .
N1 N 0.8685(2) 0.7500 0.47404(13) 0.0284(8) Uani 1 2 d S T P . .
N3 N 0.67058(17) 0.81496(13) 0.31153(9) 0.0263(5) Uani 1 1 d . . . . .
C1 C 0.7094(3) 0.7500 0.34199(16) 0.0252(9) Uani 1 2 d S T P . .
C3 C 0.6082(2) 0.79085(17) 0.26416(11) 0.0283(6) Uani 1 1 d . . . . .
C4 C 0.5507(2) 0.84320(18) 0.22141(12) 0.0381(7) Uani 1 1 d D . . . .
H4AA H 0.4839 0.8664 0.2355 0.046 Uiso 0.5 1 calc R . . A 1
H4AB H 0.5991 0.8888 0.2127 0.046 Uiso 0.5 1 calc R . . A 1
H4BC H 0.6037 0.8689 0.1983 0.046 Uiso 0.5 1 calc R . . B 2
H4BD H 0.5085 0.8865 0.2384 0.046 Uiso 0.5 1 calc R . . B 2
C5 C 0.5199(6) 0.7959(4) 0.1712(2) 0.0393(15) Uani 0.5 1 d D . . C 1
H5A H 0.5694 0.8134 0.1434 0.047 Uiso 0.5 1 calc R . . C 1
H5B H 0.4451 0.8134 0.1576 0.047 Uiso 0.5 1 calc R . . C 1
C5' C 0.4722(6) 0.7846(4) 0.1865(3) 0.0390(15) Uani 0.5 1 d D . . C 2
H5'A H 0.3973 0.8005 0.1947 0.047 Uiso 0.5 1 calc R . . C 2
H5'B H 0.4787 0.8005 0.1478 0.047 Uiso 0.5 1 calc R . . C 2
C6 C 0.7005(2) 0.89875(17) 0.32463(11) 0.0282(6) Uani 1 1 d . . . . .
C7 C 0.6270(2) 0.94706(17) 0.35036(12) 0.0336(7) Uani 1 1 d . . . . .
C8 C 0.6592(3) 1.02672(19) 0.36298(14) 0.0439(8) Uani 1 1 d . . . . .
H8 H 0.6114 1.0613 0.3810 0.053 Uiso 1 1 calc R . . . .
C9 C 0.7588(3) 1.0563(2) 0.34982(15) 0.0506(10) Uani 1 1 d . . . . .
H9 H 0.7791 1.1108 0.3588 0.061 Uiso 1 1 calc R . . . .
C10 C 0.8293(3) 1.0073(2) 0.32369(14) 0.0450(9) Uani 1 1 d . . . . .
H10 H 0.8977 1.0286 0.3147 0.054 Uiso 1 1 calc R . . . .
C11 C 0.8017(2) 0.92646(19) 0.31021(13) 0.0354(7) Uani 1 1 d . . . . .
C12 C 0.8792(3) 0.8744(2) 0.27992(15) 0.0479(9) Uani 1 1 d . . . . .
H12 H 0.8494 0.8177 0.2786 0.058 Uiso 1 1 calc R . . . .
C13 C 0.8840(3) 0.9027(2) 0.22115(15) 0.0549(10) Uani 1 1 d . . . . .
H13A H 0.8103 0.9006 0.2020 0.082 Uiso 1 1 calc GR . . . .
H13B H 0.9332 0.8671 0.2025 0.082 Uiso 1 1 calc GR . . . .
H13C H 0.9115 0.9587 0.2210 0.082 Uiso 1 1 calc GR . . . .
C14 C 0.9935(3) 0.8710(3) 0.31014(18) 0.0858(15) Uani 1 1 d . . . . .
H14A H 1.0256 0.9257 0.3116 0.129 Uiso 1 1 calc GR . . . .
H14B H 1.0400 0.8344 0.2907 0.129 Uiso 1 1 calc GR . . . .
H14C H 0.9882 0.8509 0.3476 0.129 Uiso 1 1 calc GR . . . .
C15 C 0.5180(3) 0.91546(19) 0.36616(13) 0.0380(8) Uani 1 1 d . . . . .
H15 H 0.5061 0.8607 0.3488 0.046 Uiso 1 1 calc R . . . .
C16 C 0.4224(3) 0.9703(2) 0.34428(14) 0.0473(9) Uani 1 1 d . . . . .
H16A H 0.4324 1.0248 0.3602 0.071 Uiso 1 1 calc GR . . . .
H16B H 0.3532 0.9472 0.3545 0.071 Uiso 1 1 calc GR . . . .
H16C H 0.4208 0.9739 0.3042 0.071 Uiso 1 1 calc GR . . . .
C17 C 0.5193(3) 0.9044(2) 0.42793(14) 0.0572(10) Uani 1 1 d . . . . .
H17A H 0.5789 0.8673 0.4406 0.086 Uiso 1 1 calc GR . . . .
H17B H 0.4491 0.8815 0.4369 0.086 Uiso 1 1 calc GR . . . .
H17C H 0.5307 0.9573 0.4461 0.086 Uiso 1 1 calc GR . . . .
C18 C 0.9191(3) 0.7500 0.52501(17) 0.0261(9) Uani 1 2 d S T P . .
C19 C 0.8588(3) 0.7500 0.57200(16) 0.0268(9) Uani 1 2 d S T P . .
C20 C 0.9130(3) 0.7500 0.62403(17) 0.0362(10) Uani 1 2 d S T P . .
H20 H 0.8716 0.7500 0.6552 0.043 Uiso 1 2 calc RS T P . .
C21 C 1.0266(4) 0.7500 0.63151(18) 0.0412(11) Uani 1 2 d S T P . .
H21 H 1.0627 0.7500 0.6675 0.049 Uiso 1 2 calc RS T P . .
C22 C 1.0869(3) 0.7500 0.58629(18) 0.0347(10) Uani 1 2 d S T P . .
H22 H 1.1647 0.7500 0.5916 0.042 Uiso 1 2 calc RS T P . .
C23 C 1.0367(3) 0.7500 0.53354(16) 0.0268(9) Uani 1 2 d S T P . .
C24 C 1.1022(3) 0.7500 0.48480(16) 0.0285(9) Uani 1 2 d S T P . .
C25 C 1.1315(2) 0.82322(18) 0.46180(13) 0.0346(7) Uani 1 1 d . . . . .
C26 C 1.1928(2) 0.8216(2) 0.41645(13) 0.0417(8) Uani 1 1 d . . . . .
H26 H 1.2138 0.8718 0.4012 0.050 Uiso 1 1 calc R . . . .
C27 C 1.2244(3) 0.7500 0.39260(19) 0.0386(11) Uani 1 2 d S T P . .
C28 C 1.2886(4) 0.7500 0.3430(2) 0.0594(15) Uani 1 2 d S T P . .
H28A H 1.2593 0.7918 0.3172 0.089 Uiso 0.5 1 calc GR . . D -1
H28B H 1.2825 0.6965 0.3252 0.089 Uiso 0.5 1 calc GR . . D -1
H28C H 1.3658 0.7616 0.3542 0.089 Uiso 0.5 1 calc GR . . D -1
C29 C 1.0952(3) 0.90329(19) 0.48425(16) 0.0558(10) Uani 1 1 d . . . . .
H29A H 1.0152 0.9036 0.4846 0.084 Uiso 1 1 calc GR . . . .
H29B H 1.1178 0.9478 0.4610 0.084 Uiso 1 1 calc GR . . . .
H29C H 1.1290 0.9106 0.5217 0.084 Uiso 1 1 calc GR . . . .
C30 C 0.7362(3) 0.7500 0.56511(16) 0.0281(9) Uani 1 2 d S T P . .
C31 C 0.6790(2) 0.82347(18) 0.56187(12) 0.0328(7) Uani 1 1 d . . . . .
C32 C 0.5646(2) 0.82236(19) 0.55765(12) 0.0351(7) Uani 1 1 d . . . . .
H32 H 0.5257 0.8725 0.5562 0.042 Uiso 1 1 calc R . . . .
C33 C 0.5062(3) 0.7500 0.55560(17) 0.0360(11) Uani 1 2 d S T P . .
C34 C 0.3822(4) 0.7500 0.5494(2) 0.0520(13) Uani 1 2 d S T P . .
H34A H 0.3546 0.7779 0.5809 0.078 Uiso 0.5 1 calc GR . . E -1
H34B H 0.3555 0.6938 0.5479 0.078 Uiso 0.5 1 calc GR . . E -1
H34C H 0.3563 0.7784 0.5155 0.078 Uiso 0.5 1 calc GR . . E -1
C35 C 0.7405(3) 0.90274(18) 0.56025(15) 0.0452(9) Uani 1 1 d . . . . .
H35A H 0.7858 0.9103 0.5949 0.068 Uiso 1 1 calc GR . . . .
H35B H 0.6881 0.9478 0.5550 0.068 Uiso 1 1 calc GR . . . .
H35C H 0.7876 0.9018 0.5298 0.068 Uiso 1 1 calc GR . . . .

loop_
_atom_site_aniso_label
_atom_site_aniso_U_11
_atom_site_aniso_U_22
_atom_site_aniso_U_33
_atom_site_aniso_U_23
_atom_site_aniso_U_13
_atom_site_aniso_U_12
Co2 0.0263(3) 0.0335(3) 0.0366(4) 0.000 0.0068(2) 0.000
N2 0.0305(19) 0.0258(18) 0.043(2) 0.000 0.0098(16) 0.000
N4 0.0248(18) 0.0318(19) 0.0233(19) 0.000 0.0012(14) 0.000
N5 0.0278(19) 0.045(2) 0.025(2) 0.000 0.0001(15) 0.000
C2 0.025(2) 0.032(2) 0.026(2) 0.000 0.0031(17) 0.000
C36 0.026(2) 0.035(2) 0.031(2) 0.000 0.0024(18) 0.000
C37 0.027(2) 0.064(3) 0.037(3) 0.000 0.003(2) 0.000
C38 0.050(3) 0.154(4) 0.073(4) 0.000 0.017(3) 0.000
C39 0.043(4) 0.065(6) 0.038(4) -0.006(3) 0.020(3) -0.007(3)
C40 0.037(3) 0.072(3) 0.032(3) 0.000 0.008(2) 0.000
C41 0.030(2) 0.045(3) 0.030(2) 0.000 0.0054(19) 0.000
C42 0.026(2) 0.039(2) 0.024(2) 0.000 0.0029(17) 0.000
C43 0.0378(18) 0.0391(18) 0.0312(18) 0.0047(15) 0.0011(14) -0.0038(14)
C44 0.068(2) 0.054(2) 0.032(2) 0.0093(17) 0.0052(17) -0.0064(19)
C45 0.081(4) 0.066(4) 0.029(3) 0.000 0.004(3) 0.000
C46 0.0448(19) 0.0345(18) 0.0372(19) 0.0040(15) -0.0017(15) -0.0101(15)
C47 0.049(2) 0.047(2) 0.068(3) 0.0174(19) -0.0070(19) -0.0136(18)
C48 0.046(2) 0.045(2) 0.065(3) -0.0015(19) -0.0039(18) -0.0044(17)
C49 0.032(2) 0.091(3) 0.027(2) 0.000 -0.0007(19) 0.000
C50 0.0448(18) 0.107(3) 0.0398(19) -0.0144(19) -0.0011(15) -0.0161(19)
C51 0.062(2) 0.143(4) 0.051(2) -0.017(2) -0.0078(19) -0.022(2)
C52 0.059(3) 0.166(5) 0.058(4) 0.000 -0.019(3) 0.000
C53 0.065(2) 0.089(3) 0.056(2) -0.028(2) 0.0121(18) -0.028(2)
C54 0.095(3) 0.095(3) 0.081(3) -0.033(3) 0.031(3) -0.035(3)
C55 0.094(3) 0.112(4) 0.086(3) -0.048(3) 0.030(3) -0.033(3)
C56 0.022(2) 0.030(2) 0.031(2) 0.000 0.0009(17) 0.000
C57 0.0281(16) 0.0301(16) 0.0372(18) -0.0026(14) 0.0015(13) -0.0015(13)
C58 0.0270(16) 0.0320(16) 0.0381(18) 0.0020(14) 0.0026(13) -0.0058(13)
C59 0.018(2) 0.040(3) 0.036(3) 0.000 0.0040(18) 0.000
C60 0.0302(17) 0.0247(16) 0.057(2) -0.0042(16) 0.0152(15) -0.0076(13)
C61 0.050(2) 0.0368(18) 0.070(2) -0.0156(18) 0.0245(18) -0.0144(16)
C62 0.069(2) 0.0382(19) 0.097(3) -0.0243(19) 0.040(2) -0.0182(18)
C63 0.061(2) 0.0307(18) 0.122(3) -0.0063(19) 0.047(2) -0.0029(16)
C64 0.0441(19) 0.0332(17) 0.109(3) 0.0101(18) 0.0261(19) 0.0029(15)
C65 0.0338(17) 0.0300(17) 0.084(2) 0.0061(17) 0.0171(17) 0.0017(14)
C66 0.052(2) 0.052(2) 0.077(3) 0.010(2) -0.009(2) 0.0077(19)
C67 0.104(3) 0.041(2) 0.184(5) -0.018(3) 0.059(3) 0.006(2)
C68 0.083(3) 0.071(3) 0.060(3) -0.030(2) 0.003(2) -0.011(2)
Co1 0.0248(3) 0.0342(3) 0.0300(3) 0.000 -0.0006(2) 0.000
N1 0.0191(17) 0.0354(19) 0.031(2) 0.000 0.0041(14) 0.000
N3 0.0223(12) 0.0260(13) 0.0304(14) 0.0003(11) 0.0012(10) -0.0037(10)
C1 0.018(2) 0.028(2) 0.029(2) 0.000 0.0014(16) 0.000
C3 0.0275(15) 0.0311(15) 0.0262(16) 0.0027(12) 0.0006(12) -0.0022(12)
C4 0.0373(17) 0.0395(17) 0.0360(17) 0.0071(14) -0.0059(13) -0.0024(14)
C5 0.048(3) 0.042(3) 0.026(3) 0.007(2) -0.006(3) -0.001(3)
C5' 0.044(3) 0.041(3) 0.031(3) 0.004(2) -0.009(2) 0.005(3)
C6 0.0317(16) 0.0266(15) 0.0252(16) 0.0011(12) -0.0042(12) -0.0034(13)
C7 0.0384(18) 0.0314(17) 0.0312(17) 0.0023(14) 0.0033(14) -0.0030(14)
C8 0.059(2) 0.0318(18) 0.042(2) -0.0083(15) 0.0083(16) -0.0050(16)
C9 0.066(3) 0.0320(19) 0.052(2) -0.0071(17) -0.0027(19) -0.0175(18)
C10 0.0359(19) 0.041(2) 0.056(2) 0.0103(17) -0.0082(16) -0.0172(16)
C11 0.0276(16) 0.0379(18) 0.0397(19) 0.0078(15) -0.0026(14) -0.0037(14)
C12 0.0317(18) 0.041(2) 0.072(3) 0.0117(18) 0.0130(17) -0.0006(15)
C13 0.045(2) 0.060(2) 0.062(3) -0.007(2) 0.0099(18) -0.0020(18)
C14 0.045(2) 0.134(4) 0.079(3) 0.033(3) 0.012(2) 0.026(3)
C15 0.0420(19) 0.0327(17) 0.041(2) 0.0002(15) 0.0117(15) 0.0006(15)
C16 0.049(2) 0.046(2) 0.049(2) 0.0061(17) 0.0130(17) 0.0028(17)
C17 0.061(2) 0.063(2) 0.049(2) 0.014(2) 0.0168(18) 0.008(2)
C18 0.026(2) 0.021(2) 0.032(2) 0.000 0.0000(18) 0.000
C19 0.022(2) 0.026(2) 0.032(2) 0.000 0.0029(17) 0.000
C20 0.037(3) 0.044(3) 0.027(2) 0.000 0.0046(19) 0.000
C21 0.034(3) 0.057(3) 0.031(3) 0.000 -0.006(2) 0.000
C22 0.022(2) 0.038(2) 0.043(3) 0.000 -0.0018(19) 0.000
C23 0.023(2) 0.027(2) 0.030(2) 0.000 -0.0016(17) 0.000
C24 0.017(2) 0.036(2) 0.032(2) 0.000 -0.0019(17) 0.000
C25 0.0252(16) 0.0355(17) 0.0437(19) 0.0009(15) 0.0066(13) -0.0009(13)
C26 0.0292(17) 0.046(2) 0.050(2) 0.0098(17) 0.0074(15) -0.0040(15)
C27 0.020(2) 0.055(3) 0.041(3) 0.000 0.0055(19) 0.000
C28 0.042(3) 0.080(4) 0.059(4) 0.000 0.022(3) 0.000
C29 0.069(3) 0.0341(19) 0.068(3) 0.0045(18) 0.028(2) -0.0025(18)
C30 0.025(2) 0.033(2) 0.026(2) 0.000 0.0056(17) 0.000
C31 0.0311(16) 0.0370(17) 0.0307(17) -0.0002(14) 0.0053(13) -0.0001(14)
C32 0.0313(17) 0.0407(18) 0.0336(18) 0.0012(14) 0.0038(13) 0.0076(14)
C33 0.022(2) 0.058(3) 0.028(2) 0.000 0.0040(18) 0.000
C34 0.032(3) 0.076(4) 0.049(3) 0.000 0.004(2) 0.000
C35 0.0399(19) 0.0341(18) 0.062(2) 0.0021(17) 0.0072(16) 0.0048(15)

loop_
_atom_type_symbol
_atom_type_description
_atom_type_scat_dispersion_real
_atom_type_scat_dispersion_imag
_atom_type_scat_source
C C 0.0033 0.0016 'International Tables Vol C Tables 4.2.6.8 and 6.1.1.4'
H H 0.0000 0.0000 'International Tables Vol C Tables 4.2.6.8 and 6.1.1.4'
Co Co 0.3494 0.9721 'International Tables Vol C Tables 4.2.6.8 and 6.1.1.4'
N N 0.0061 0.0033 'International Tables Vol C Tables 4.2.6.8 and 6.1.1.4'

loop_
_geom_angle_atom_site_label_1
_geom_angle_atom_site_label_2
_geom_angle_atom_site_label_3
_geom_angle
_geom_angle_site_symmetry_1
_geom_angle_site_symmetry_3
N2 Co2 C2 179.27(17) . .
C56 N2 Co2 177.8(3) . .
C2 N4 C36 111.4(3) . .
C2 N4 C42 121.1(3) . .
C36 N4 C42 127.5(3) . .
C2 N5 C41 111.6(3) . .
C2 N5 C49 123.5(4) . .
C41 N5 C49 124.9(4) . .
N4 C2 Co2 126.8(3) . .
N5 C2 Co2 129.4(3) . .
N5 C2 N4 103.7(3) . .
N4 C36 C37 127.8(4) . .
C41 C36 N4 106.4(3) . .
C41 C36 C37 125.8(4) . .
C36 C37 H37A 110.2 . .
C36 C37 H37B 110.2 . .
C36 C37 C38 107.7(4) . .
H37A C37 H37B 108.5 . .
C38 C37 H37A 110.2 . .
C38 C37 H37B 110.2 . .
C37 C38 H38A 106.6 . .
C37 C38 H38B 106.0 . .
H38A C38 H38B 106.6 . .
C39 C38 C37 123.6(5) . .
C39 C38 C37 123.6(5) 4_575 .
C39 C38 H38A 106.6 . .
C39 C38 H38A 71.6 4_575 .
C39 C38 H38B 129.2 4_575 .
C39 C38 H38B 106.5 . .
C39 C38 C39 37.3(5) . 4_575
C38 C39 H39A 108.4 . .
C38 C39 H39B 108.0 . .
C38 C39 C40 116.4(5) . .
C39 C39 C38 71.3(3) 4_575 .
C39 C39 H39A 72.2 4_575 .
C39 C39 H39B 178.9 4_575 .
C39 C39 C40 72.9(2) 4_575 .
H39A C39 H39B 107.3 . .
C40 C39 H39A 108.2 . .
C40 C39 H39B 108.2 . .
C39 C40 C39 34.1(5) 4_575 .
C39 C40 H40A 79.1 4_575 .
C39 C40 H40A 110.4 . .
C39 C40 H40B 110.2 . .
C39 C40 H40B 135.6 4_575 .
H40A C40 H40B 108.6 . .
C41 C40 C39 107.7(4) . 4_575
C41 C40 C39 107.7(4) . .
C41 C40 H40A 110.2 . .
C41 C40 H40B 109.8 . .
N5 C41 C40 127.4(4) . .
C36 C41 N5 106.8(4) . .
C36 C41 C40 125.8(4) . .
C43 C42 N4 118.32(19) . .
C43 C42 N4 118.32(19) 4_575 .
C43 C42 C43 123.3(4) 4_575 .
C42 C43 C44 116.9(3) . .
C42 C43 C46 122.2(3) . .
C44 C43 C46 120.9(3) . .
C43 C44 H44 119.2 . .
C45 C44 C43 121.5(3) . .
C45 C44 H44 119.2 . .
C44 C45 C44 119.6(5) 4_575 .
C44 C45 H45 120.2 . .
C44 C45 H45 120.2 4_575 .
C43 C46 H46 107.7 . .
C43 C46 C47 111.5(3) . .
C43 C46 C48 110.1(3) . .
C47 C46 H46 107.7 . .
C48 C46 H46 107.7 . .
C48 C46 C47 111.9(3) . .
C46 C47 H47A 109.5 . .
C46 C47 H47B 109.5 . .
C46 C47 H47C 109.5 . .
H47A C47 H47B 109.5 . .
H47A C47 H47C 109.5 . .
H47B C47 H47C 109.5 . .
C46 C48 H48A 109.5 . .
C46 C48 H48B 109.5 . .
C46 C48 H48C 109.5 . .
H48A C48 H48B 109.5 . .
H48A C48 H48C 109.5 . .
H48B C48 H48C 109.5 . .
C50 C49 N5 117.8(2) . .
C50 C49 N5 117.8(2) 4_575 .
C50 C49 C50 124.4(5) 4_575 .
C49 C50 C51 116.6(5) . .
C49 C50 C53 122.7(3) . .
C51 C50 C53 120.7(4) . .
C50 C51 H51 120.4 . .
C52 C51 C50 119.3(5) . .
C52 C51 H51 120.4 . .
C51 C52 C51 123.8(6) . 4_575
C51 C52 H52 118.1 4_575 .
C51 C52 H52 118.1 . .
C50 C53 H53 107.5 . .
C50 C53 C54 110.6(4) . .
C50 C53 C55 113.3(4) . .
C54 C53 H53 107.5 . .
C54 C53 C55 110.2(3) . .
C55 C53 H53 107.5 . .
C53 C54 H54A 109.5 . .
C53 C54 H54B 109.5 . .
C53 C54 H54C 109.5 . .
H54A C54 H54B 109.5 . .
H54A C54 H54C 109.5 . .
H54B C54 H54C 109.5 . .
C53 C55 H55A 109.5 . .
C53 C55 H55B 109.5 . .
C53 C55 H55C 109.5 . .
H55A C55 H55B 109.5 . .
H55A C55 H55C 109.5 . .
H55B C55 H55C 109.5 . .
N2 C56 C57 121.25(18) . 4_575
N2 C56 C57 121.25(18) . .
C57 C56 C57 117.5(4) . 4_575
C56 C57 C60 120.0(3) . .
C58 C57 C56 120.1(3) . .
C58 C57 C60 120.0(3) . .
C57 C58 H58 119.0 . .
C59 C58 C57 122.0(3) . .
C59 C58 H58 119.0 . .
C58 C59 C58 118.3(4) 4_575 .
C58 C59 H59 120.9 . .
C58 C59 H59 120.9 4_575 .
C61 C60 C57 120.1(3) . .
C61 C60 C65 119.9(3) . .
C65 C60 C57 120.0(3) . .
C60 C61 C62 119.0(4) . .
C60 C61 C68 120.9(3) . .
C62 C61 C68 120.1(4) . .
C61 C62 H62 119.5 . .
C63 C62 C61 121.0(4) . .
C63 C62 H62 119.5 . .
C62 C63 C67 119.3(4) . .
C64 C63 C62 119.1(4) . .
C64 C63 C67 121.6(5) . .
C63 C64 H64 119.0 . .
C63 C64 C65 122.0(4) . .
C65 C64 H64 119.0 . .
C60 C65 C66 120.6(3) . .
C64 C65 C60 118.9(4) . .
C64 C65 C66 120.6(3) . .
C65 C66 H66A 109.5 . .
C65 C66 H66B 109.5 . .
C65 C66 H66C 109.5 . .
H66A C66 H66B 109.5 . .
H66A C66 H66C 109.5 . .
H66B C66 H66C 109.5 . .
C63 C67 H67A 109.5 . .
C63 C67 H67B 109.5 . .
C63 C67 H67C 109.5 . .
H67A C67 H67B 109.5 . .
H67A C67 H67C 109.5 . .
H67B C67 H67C 109.5 . .
C61 C68 H68A 109.5 . .
C61 C68 H68B 109.5 . .
C61 C68 H68C 109.5 . .
H68A C68 H68B 109.5 . .
H68A C68 H68C 109.5 . .
H68B C68 H68C 109.5 . .
N1 Co1 C1 177.48(16) . .
C18 N1 Co1 176.4(3) . .
C1 N3 C3 111.9(2) . .
C1 N3 C6 123.5(2) . .
C3 N3 C6 124.3(2) . .
N3 C1 Co1 128.47(15) . .
N3 C1 Co1 128.47(15) 4_575 .
N3 C1 N3 103.1(3) . 4_575
N3 C3 C4 128.0(2) . .
C3 C3 N3 106.57(14) 4_575 .
C3 C3 C4 125.44(15) 4_575 .
C3 C4 H4AA 109.5 . .
C3 C4 H4AB 109.5 . .
C3 C4 H4BC 110.7 . .
C3 C4 H4BD 110.7 . .
C3 C4 C5' 105.1(3) . .
H4AA C4 H4AB 108.1 . .
H4BC C4 H4BD 108.8 . .
C5 C4 C3 110.6(4) . .
C5 C4 H4AA 109.5 . .
C5 C4 H4AB 109.5 . .
C5' C4 H4BC 110.7 . .
C5' C4 H4BD 110.7 . .
C4 C5 C5 121.8(3) . 4_575
C4 C5 H5A 106.9 . .
C4 C5 H5B 106.9 . .
C5 C5 H5A 106.9 4_575 .
C5 C5 H5B 106.9 4_575 .
H5A C5 H5B 106.7 . .
C4 C5' H5'A 105.3 . .
C4 C5' H5'B 105.3 . .
C5' C5' C4 128.1(3) 4_575 .
C5' C5' H5'A 105.3 4_575 .
C5' C5' H5'B 105.3 4_575 .
H5'A C5' H5'B 106.0 . .
C7 C6 N3 118.7(3) . .
C7 C6 C11 123.5(3) . .
C11 C6 N3 117.8(3) . .
C6 C7 C8 117.1(3) . .
C6 C7 C15 122.6(3) . .
C8 C7 C15 120.3(3) . .
C7 C8 H8 119.4 . .
C9 C8 C7 121.2(3) . .
C9 C8 H8 119.4 . .
C8 C9 H9 119.8 . .
C10 C9 C8 120.3(3) . .
C10 C9 H9 119.8 . .
C9 C10 H10 119.5 . .
C9 C10 C11 121.0(3) . .
C11 C10 H10 119.5 . .
C6 C11 C10 116.8(3) . .
C6 C11 C12 123.1(3) . .
C10 C11 C12 120.1(3) . .
C11 C12 H12 107.4 . .
C11 C12 C14 111.7(3) . .
C13 C12 C11 111.4(3) . .
C13 C12 H12 107.4 . .
C13 C12 C14 111.2(3) . .
C14 C12 H12 107.4 . .
C12 C13 H13A 109.5 . .
C12 C13 H13B 109.5 . .
C12 C13 H13C 109.5 . .
H13A C13 H13B 109.5 . .
H13A C13 H13C 109.5 . .
H13B C13 H13C 109.5 . .
C12 C14 H14A 109.5 . .
C12 C14 H14B 109.5 . .
C12 C14 H14C 109.5 . .
H14A C14 H14B 109.5 . .
H14A C14 H14C 109.5 . .
H14B C14 H14C 109.5 . .
C7 C15 H15 107.5 . .
C7 C15 C16 111.8(3) . .
C7 C15 C17 111.1(3) . .
C16 C15 H15 107.5 . .
C17 C15 H15 107.5 . .
C17 C15 C16 111.0(3) . .
C15 C16 H16A 109.5 . .
C15 C16 H16B 109.5 . .
C15 C16 H16C 109.5 . .
H16A C16 H16B 109.5 . .
H16A C16 H16C 109.5 . .
H16B C16 H16C 109.5 . .
C15 C17 H17A 109.5 . .
C15 C17 H17B 109.5 . .
C15 C17 H17C 109.5 . .
H17A C17 H17B 109.5 . .
H17A C17 H17C 109.5 . .
H17B C17 H17C 109.5 . .
N1 C18 C19 121.4(3) . .
N1 C18 C23 120.8(4) . .
C19 C18 C23 117.9(4) . .
C18 C19 C30 119.7(3) . .
C20 C19 C18 120.2(4) . .
C20 C19 C30 120.1(4) . .
C19 C20 H20 119.4 . .
C19 C20 C21 121.2(4) . .
C21 C20 H20 119.4 . .
C20 C21 H21 120.2 . .
C22 C21 C20 119.6(4) . .
C22 C21 H21 120.2 . .
C21 C22 H22 119.3 . .
C21 C22 C23 121.5(4) . .
C23 C22 H22 119.3 . .
C18 C23 C24 119.0(3) . .
C22 C23 C18 119.7(4) . .
C22 C23 C24 121.3(3) . .
C25 C24 C23 119.91(19) . .
C25 C24 C23 119.91(19) 4_575 .
C25 C24 C25 120.2(4) . 4_575
C24 C25 C26 118.8(3) . .
C24 C25 C29 121.0(3) . .
C26 C25 C29 120.2(3) . .
C25 C26 H26 118.6 . .
C27 C26 C25 122.8(3) . .
C27 C26 H26 118.6 . .
C26 C27 C26 116.5(4) 4_575 .
C26 C27 C28 121.7(2) 4_575 .
C26 C27 C28 121.7(2) . .
C27 C28 H28A 109.5 . .
C27 C28 H28B 109.5 . .
C27 C28 H28C 109.5 . .
H28A C28 H28B 109.5 . .
H28A C28 H28C 109.5 . .
H28B C28 H28C 109.5 . .
C25 C29 H29A 109.5 . .
C25 C29 H29B 109.5 . .
C25 C29 H29C 109.5 . .
H29A C29 H29B 109.5 . .
H29A C29 H29C 109.5 . .
H29B C29 H29C 109.5 . .
C31 C30 C19 120.01(18) 4_575 .
C31 C30 C19 120.01(18) . .
C31 C30 C31 120.0(4) . 4_575
C30 C31 C32 119.2(3) . .
C30 C31 C35 120.1(3) . .
C32 C31 C35 120.7(3) . .
C31 C32 H32 119.2 . .
C33 C32 C31 121.6(3) . .
C33 C32 H32 119.2 . .
C32 C33 C32 118.2(4) . 4_575
C32 C33 C34 120.88(18) . .
C32 C33 C34 120.88(19) 4_575 .
C33 C34 H34A 109.5 . .
C33 C34 H34B 109.5 . .
C33 C34 H34C 109.5 . .
H34A C34 H34B 109.5 . .
H34A C34 H34C 109.5 . .
H34B C34 H34C 109.5 . .
C31 C35 H35A 109.5 . .
C31 C35 H35B 109.5 . .
C31 C35 H35C 109.5 . .
H35A C35 H35B 109.5 . .
H35A C35 H35C 109.5 . .
H35B C35 H35C 109.5 . .

loop_
_geom_bond_atom_site_label_1
_geom_bond_atom_site_label_2
_geom_bond_distance
_geom_bond_site_symmetry_2
Co2 N2 1.677(3) .
Co2 C2 1.959(4) .
N2 C56 1.338(5) .
N4 C2 1.362(5) .
N4 C36 1.389(5) .
N4 C42 1.443(5) .
N5 C2 1.354(5) .
N5 C41 1.387(5) .
N5 C49 1.447(5) .
C36 C37 1.479(5) .
C36 C41 1.341(6) .
C37 H37A 0.9900 .
C37 H37B 0.9900 .
C37 C38 1.505(6) .
C38 H38A 0.9599 .
C38 H38B 0.9601 .
C38 C39 1.401(6) .
C38 C39 1.401(6) 4_575
C39 C39 0.896(12) 4_575
C39 H39A 0.9600 .
C39 H39B 0.9600 .
C39 C40 1.527(7) .
C40 C39 1.527(7) 4_575
C40 H40A 0.9600 .
C40 H40B 0.9601 .
C40 C41 1.485(6) .
C42 C43 1.388(3) .
C42 C43 1.387(3) 4_575
C43 C44 1.397(4) .
C43 C46 1.508(4) .
C44 H44 0.9500 .
C44 C45 1.375(4) .
C45 C44 1.375(4) 4_575
C45 H45 0.9500 .
C46 H46 1.0000 .
C46 C47 1.530(4) .
C46 C48 1.527(4) .
C47 H47A 0.9800 .
C47 H47B 0.9800 .
C47 H47C 0.9800 .
C48 H48A 0.9800 .
C48 H48B 0.9800 .
C48 H48C 0.9800 .
C49 C50 1.388(4) 4_575
C49 C50 1.388(4) .
C50 C51 1.412(5) .
C50 C53 1.507(6) .
C51 H51 0.9500 .
C51 C52 1.360(5) .
C52 C51 1.360(5) 4_575
C52 H52 0.9500 .
C53 H53 1.0000 .
C53 C54 1.532(5) .
C53 C55 1.536(6) .
C54 H54A 0.9800 .
C54 H54B 0.9800 .
C54 H54C 0.9800 .
C55 H55A 0.9800 .
C55 H55B 0.9800 .
C55 H55C 0.9800 .
C56 C57 1.425(3) .
C56 C57 1.425(3) 4_575
C57 C58 1.388(4) .
C57 C60 1.496(4) .
C58 H58 0.9500 .
C58 C59 1.386(4) .
C59 C58 1.386(4) 4_575
C59 H59 0.9500 .
C60 C61 1.386(5) .
C60 C65 1.407(4) .
C61 C62 1.408(5) .
C61 C68 1.504(5) .
C62 H62 0.9500 .
C62 C63 1.381(6) .
C63 C64 1.362(6) .
C63 C67 1.524(5) .
C64 H64 0.9500 .
C64 C65 1.389(5) .
C65 C66 1.498(5) .
C66 H66A 0.9800 .
C66 H66B 0.9800 .
C66 H66C 0.9800 .
C67 H67A 0.9800 .
C67 H67B 0.9800 .
C67 H67C 0.9800 .
C68 H68A 0.9800 .
C68 H68B 0.9800 .
C68 H68C 0.9800 .
Co1 N1 1.675(3) .
Co1 C1 1.949(4) .
N1 C18 1.343(5) .
N3 C1 1.363(3) .
N3 C3 1.389(3) .
N3 C6 1.453(3) .
C1 N3 1.363(3) 4_575
C3 C3 1.342(5) 4_575
C3 C4 1.483(4) .
C4 H4AA 0.9900 .
C4 H4AB 0.9900 .
C4 H4BC 0.9900 .
C4 H4BD 0.9900 .
C4 C5 1.473(6) .
C4 C5' 1.561(6) .
C5 C5 1.509(14) 4_575
C5 H5A 0.9900 .
C5 H5B 0.9900 .
C5' C5' 1.137(13) 4_575
C5' H5'A 0.9900 .
C5' H5'B 0.9900 .
C6 C7 1.389(4) .
C6 C11 1.393(4) .
C7 C8 1.393(4) .
C7 C15 1.512(4) .
C8 H8 0.9500 .
C8 C9 1.376(5) .
C9 H9 0.9500 .
C9 C10 1.376(5) .
C10 H10 0.9500 .
C10 C11 1.402(4) .
C11 C12 1.516(5) .
C12 H12 1.0000 .
C12 C13 1.516(5) .
C12 C14 1.525(5) .
C13 H13A 0.9800 .
C13 H13B 0.9800 .
C13 H13C 0.9800 .
C14 H14A 0.9800 .
C14 H14B 0.9800 .
C14 H14C 0.9800 .
C15 H15 1.0000 .
C15 C16 1.536(4) .
C15 C17 1.519(5) .
C16 H16A 0.9800 .
C16 H16B 0.9800 .
C16 H16C 0.9800 .
C17 H17A 0.9800 .
C17 H17B 0.9800 .
C17 H17C 0.9800 .
C18 C19 1.417(5) .
C18 C23 1.436(5) .
C19 C20 1.383(5) .
C19 C30 1.495(5) .
C20 H20 0.9500 .
C20 C21 1.386(6) .
C21 H21 0.9500 .
C21 C22 1.381(6) .
C22 H22 0.9500 .
C22 C23 1.380(5) .
C23 C24 1.492(6) .
C24 C25 1.388(4) .
C24 C25 1.388(4) 4_575
C25 C26 1.390(4) .
C25 C29 1.507(4) .
C26 H26 0.9500 .
C26 C27 1.382(4) .
C27 C26 1.382(4) 4_575
C27 C28 1.499(6) .
C28 H28A 0.9800 .
C28 H28B 0.9800 .
C28 H28C 0.9800 .
C29 H29A 0.9800 .
C29 H29B 0.9800 .
C29 H29C 0.9800 .
C30 C31 1.394(3) 4_575
C30 C31 1.394(3) .
C31 C32 1.395(4) .
C31 C35 1.506(4) .
C32 H32 0.9500 .
C32 C33 1.385(4) .
C33 C32 1.385(4) 4_575
C33 C34 1.512(6) .
C34 H34A 0.9800 .
C34 H34B 0.9800 .
C34 H34C 0.9800 .
C35 H35A 0.9800 .
C35 H35B 0.9800 .
C35 H35C 0.9800 .

loop_
_geom_torsion_atom_site_label_1
_geom_torsion_atom_site_label_2
_geom_torsion_atom_site_label_3
_geom_torsion_atom_site_label_4
_geom_torsion
_geom_torsion_site_symmetry_1
_geom_torsion_site_symmetry_4
N2 C56 C57 C58 179.1(3) . .
N2 C56 C57 C60 -2.5(5) . .
N4 C36 C37 C38 180.000(0) . .
N4 C36 C41 N5 0.000(0) . .
N4 C36 C41 C40 180.000(0) . .
N4 C42 C43 C44 173.5(3) . .
N4 C42 C43 C46 -6.7(5) . .
N5 C49 C50 C51 179.6(4) . .
N5 C49 C50 C53 -3.1(6) . .
C2 N4 C36 C37 180.000(0) . .
C2 N4 C36 C41 0.000(0) . .
C2 N4 C42 C43 88.8(3) . 4_575
C2 N4 C42 C43 -88.8(3) . .
C2 N5 C41 C36 0.000(0) . .
C2 N5 C41 C40 180.000(0) . .
C2 N5 C49 C50 90.3(4) . .
C2 N5 C49 C50 -90.3(4) . 4_575
C36 N4 C2 Co2 180.0 . .
C36 N4 C2 N5 0.000(0) . .
C36 N4 C42 C43 -91.2(3) . 4_575
C36 N4 C42 C43 91.2(3) . .
C36 C37 C38 C39 -22.6(4) . 4_575
C36 C37 C38 C39 22.6(4) . .
C37 C36 C41 N5 180.000(0) . .
C37 C36 C41 C40 0.000(0) . .
C37 C38 C39 C39 -103.0(3) . 4_575
C37 C38 C39 C40 -43.8(6) . .
C38 C39 C40 C39 -58.3(5) . 4_575
C38 C39 C40 C41 37.4(5) . .
C39 C38 C39 C40 59.1(5) 4_575 .
C39 C39 C40 C41 95.63(16) 4_575 .
C39 C40 C41 N5 162.1(3) . .
C39 C40 C41 N5 -162.1(3) 4_575 .
C39 C40 C41 C36 17.9(3) 4_575 .
C39 C40 C41 C36 -17.9(3) . .
C41 N5 C2 Co2 180.0 . .
C41 N5 C2 N4 0.000(0) . .
C41 N5 C49 C50 -89.7(4) . .
C41 N5 C49 C50 89.7(4) . 4_575
C41 C36 C37 C38 0.000(0) . .
C42 N4 C2 Co2 0.000(0) . .
C42 N4 C2 N5 180.000(0) . .
C42 N4 C36 C37 0.000(0) . .
C42 N4 C36 C41 180.000(0) . .
C42 C43 C44 C45 0.9(6) . .
C42 C43 C46 C47 113.9(4) . .
C42 C43 C46 C48 -121.3(4) . .
C43 C42 C43 C44 -4.0(6) 4_575 .
C43 C42 C43 C46 175.8(2) 4_575 .
C43 C44 C45 C44 2.1(8) . 4_575
C44 C43 C46 C47 -66.3(4) . .
C44 C43 C46 C48 58.5(4) . .
C46 C43 C44 C45 -178.9(4) . .
C49 N5 C2 Co2 0.000(0) . .
C49 N5 C2 N4 180.000(0) . .
C49 N5 C41 C36 180.000(0) . .
C49 N5 C41 C40 0.000(0) . .
C49 C50 C51 C52 -0.5(7) . .
C49 C50 C53 C54 -106.8(5) . .
C49 C50 C53 C55 129.0(4) . .
C50 C49 C50 C51 0.3(8) 4_575 .
C50 C49 C50 C53 177.6(3) 4_575 .
C50 C51 C52 C51 0.7(11) . 4_575
C51 C50 C53 C54 70.4(5) . .
C51 C50 C53 C55 -53.8(5) . .
C53 C50 C51 C52 -177.8(5) . .
C56 C57 C58 C59 -0.7(5) . .
C56 C57 C60 C61 91.3(4) . .
C56 C57 C60 C65 -90.2(4) . .
C57 C56 C57 C58 -0.6(5) 4_575 .
C57 C56 C57 C60 177.8(2) 4_575 .
C57 C58 C59 C58 1.9(6) . 4_575
C57 C60 C61 C62 176.4(3) . .
C57 C60 C61 C68 -4.9(5) . .
C57 C60 C65 C64 -176.1(3) . .
C57 C60 C65 C66 4.6(5) . .
C58 C57 C60 C61 -90.3(4) . .
C58 C57 C60 C65 88.2(4) . .
C60 C57 C58 C59 -179.1(3) . .
C60 C61 C62 C63 0.5(5) . .
C61 C60 C65 C64 2.5(5) . .
C61 C60 C65 C66 -176.8(3) . .
C61 C62 C63 C64 0.7(6) . .
C61 C62 C63 C67 -179.5(4) . .
C62 C63 C64 C65 -0.3(6) . .
C63 C64 C65 C60 -1.3(5) . .
C63 C64 C65 C66 178.0(3) . .
C65 C60 C61 C62 -2.1(5) . .
C65 C60 C61 C68 176.6(3) . .
C67 C63 C64 C65 179.9(4) . .
C68 C61 C62 C63 -178.2(4) . .
N1 C18 C19 C20 180.000(1) . .
N1 C18 C19 C30 0.000(1) . .
N1 C18 C23 C22 180.000(1) . .
N1 C18 C23 C24 0.000(1) . .
N3 C3 C4 C5 164.4(4) . .
N3 C3 C4 C5' -166.5(4) . .
N3 C6 C7 C8 179.1(3) . .
N3 C6 C7 C15 1.1(4) . .
N3 C6 C11 C10 -179.4(3) . .
N3 C6 C11 C12 2.3(4) . .
C1 N3 C3 C3 -0.6(3) . 4_575
C1 N3 C3 C4 178.7(3) . .
C1 N3 C6 C7 -101.3(3) . .
C1 N3 C6 C11 79.1(4) . .
C3 N3 C1 Co1 -178.5(2) . .
C3 N3 C1 N3 0.9(4) . 4_575
C3 N3 C6 C7 85.1(3) . .
C3 N3 C6 C11 -94.4(3) . .
C3 C3 C4 C5 -16.4(4) 4_575 .
C3 C3 C4 C5' 12.7(4) 4_575 .
C3 C4 C5 C5 15.7(4) . 4_575
C3 C4 C5' C5' -13.2(4) . 4_575
C5 C4 C5' C5' 92.5(10) . 4_575
C5' C4 C5 C5 -67.7(9) . 4_575
C6 N3 C1 Co1 7.2(5) . .
C6 N3 C1 N3 -173.29(18) . 4_575
C6 N3 C3 C3 173.6(2) . 4_575
C6 N3 C3 C4 -7.1(4) . .
C6 C7 C8 C9 0.8(5) . .
C6 C7 C15 C16 -127.9(3) . .
C6 C7 C15 C17 107.4(3) . .
C6 C11 C12 C13 108.5(3) . .
C6 C11 C12 C14 -126.4(3) . .
C7 C6 C11 C10 1.0(4) . .
C7 C6 C11 C12 -177.3(3) . .
C7 C8 C9 C10 0.0(5) . .
C8 C7 C15 C16 54.1(4) . .
C8 C7 C15 C17 -70.6(4) . .
C8 C9 C10 C11 -0.3(5) . .
C9 C10 C11 C6 -0.1(5) . .
C9 C10 C11 C12 178.2(3) . .
C10 C11 C12 C13 -69.7(4) . .
C10 C11 C12 C14 55.4(4) . .
C11 C6 C7 C8 -1.3(4) . .
C11 C6 C7 C15 -179.4(3) . .
C15 C7 C8 C9 178.9(3) . .
C18 C19 C20 C21 0.000(2) . .
C18 C19 C30 C31 90.0(3) . 4_575
C18 C19 C30 C31 -90.0(3) . .
C18 C23 C24 C25 -89.3(3) . 4_575
C18 C23 C24 C25 89.3(3) . .
C19 C18 C23 C22 0.000(1) . .
C19 C18 C23 C24 180.000(1) . .
C19 C20 C21 C22 0.000(2) . .
C19 C30 C31 C32 -177.5(3) . .
C19 C30 C31 C35 5.4(5) . .
C20 C19 C30 C31 -90.0(3) . 4_575
C20 C19 C30 C31 90.0(3) . .
C20 C21 C22 C23 0.000(2) . .
C21 C22 C23 C18 0.000(1) . .
C21 C22 C23 C24 180.000(1) . .
C22 C23 C24 C25 90.7(3) . 4_575
C22 C23 C24 C25 -90.7(3) . .
C23 C18 C19 C20 0.000(1) . .
C23 C18 C19 C30 180.000(1) . .
C23 C24 C25 C26 179.9(3) . .
C23 C24 C25 C29 -1.9(5) . .
C24 C25 C26 C27 1.0(5) . .
C25 C24 C25 C26 -1.6(6) 4_575 .
C25 C24 C25 C29 176.6(2) 4_575 .
C25 C26 C27 C26 -0.5(6) . 4_575
C25 C26 C27 C28 178.8(4) . .
C29 C25 C26 C27 -177.2(3) . .
C30 C19 C20 C21 180.000(1) . .
C30 C31 C32 C33 -1.2(5) . .
C31 C30 C31 C32 2.6(6) 4_575 .
C31 C30 C31 C35 -174.5(2) 4_575 .
C31 C32 C33 C32 -0.2(6) . 4_575
C31 C32 C33 C34 -178.3(4) . .
C35 C31 C32 C33 175.9(3) . .
